data_1544410
loop_
_publ_author_name
'Ohtaka, O.'
'Yamanaka, T.'
'Kume, S.'

_publ_section_title
;
 Synthesis and X-ray structural analysis by the Rietveld method of
 orthorhombic hafnia
;
_journal_name_full 'Nippon Seramikkusu Kyokai Gakujutsu Ronbunshi'
_journal_page_first 826
_journal_page_last 827
_journal_volume 99
_journal_year 1991
_chemical_formula_sum 'Hf O2'
_chemical_name_common 'HfO2 high-pressure phase'
_space_group_IT_number 61
_space_group_name_H-M_alt 'P b c a'
_symmetry_space_group_name_Hall '-P 2ac 2ab'
_symmetry_space_group_name_H-M 'P b c a'
_cell_angle_alpha 90
_cell_angle_beta 90
_cell_angle_gamma 90
_cell_formula_units_Z 8
_cell_length_a 10.0172(2)
_cell_length_b 5.2276(1)
_cell_length_c 5.0598(1)
_cell_volume 264.961(9)
_cod_data_source_file HfO2-Pbca.cif
_cod_data_source_block HfO2-Pbca
_cod_database_code 1544410

loop_
_space_group_symop_operation_xyz
'x, y, z'
'-x, -y, -z'
'-x+1/2, -y, z+1/2'
'x+1/2, y, -z+1/2'
'-x, y+1/2, -z+1/2'
'x, -y+1/2, z+1/2'
'x+1/2, -y+1/2, -z'
'-x+1/2, y+1/2, z'

loop_
_atom_site_label
_atom_site_occupancy
_atom_site_fract_x
_atom_site_fract_y
_atom_site_fract_z
_atom_site_adp_type
_atom_site_B_iso_or_equiv
_atom_site_type_symbol
Hf 1.0 0.8841(2) 0.0344(4) 0.25340(10) Biso 1.000000 Hf
O1 1.0 0.796(3) 0.380(6) 0.138(5) Biso 1.000000 O
O2 1.0 0.977(2) 0.750(10) 0.490(10) Biso 1.000000 O
